data_2203862
loop_
_publ_author_name
'Zhang, Xian-Ming'
'Fang, Rui-Qin'
'Wu, Hai-Shun'
'Ng, Seik Weng'

_publ_section_title
;<i>catena</i>-Poly[[[\m-sulfato-dicopper(I)]-di-\m-4,4'-bipyridine-1:1'\k^2^<i>N,N</i>';2:2'\k^2^<i>N,N</i>']
 tetrahydrate]
;
_journal_issue 7
_journal_name_full 'Acta Crystallographica Section E'
_journal_page_first m990
_journal_page_last m992
_journal_paper_doi 10.1107/S1600536804014801
_journal_volume 60
_journal_year 2004
_chemical_formula_iupac '[Cu2 (S O4) (C10 H8 N2)2], 4H2 O'
_chemical_formula_moiety '2C10 H8 N2, S O4, 2Cu, 4H2 O'
_chemical_formula_sum 'C20 H24 Cu2 N4 O8 S'
_chemical_formula_weight 607.57
_chemical_name_systematic
;
catena-Poly[[[\m-sulfato-dicopper(I)]-di-\m-4,4'-bipyridine-
1:1'\k^2^N,N';2:2'\k^2^N,N'] tetrahydrate]
;
_space_group_IT_number 15
_symmetry_cell_setting monoclinic
_symmetry_space_group_name_Hall '-C 2yc'
_symmetry_space_group_name_H-M 'C 1 2/c 1'
_atom_sites_solution_hydrogens geom
_atom_sites_solution_primary direct
_atom_sites_solution_secondary difmap
_audit_creation_method SHELXL-97
_cell_angle_alpha 90.00
_cell_angle_beta 109.9070(10)
_cell_angle_gamma 90.00
_cell_formula_units_Z 4
_cell_length_a 10.8250(10)
_cell_length_b 17.3160(10)
_cell_length_c 14.4280(10)
_cell_measurement_reflns_used 2789
_cell_measurement_temperature 298(2)
_cell_measurement_theta_max 24.7
_cell_measurement_theta_min 2.3
_cell_volume 2542.9(3)
_computing_cell_refinement 'SAINT (Bruker, 2002)'
_computing_data_collection 'SMART (Bruker, 2002)'
_computing_data_reduction SAINT
_computing_molecular_graphics 'ORTEPII (Johnson, 1976)'
_computing_publication_material SHELXL97
_computing_structure_refinement 'SHELXL97 (Sheldrick, 1997)'
_computing_structure_solution 'SHELXS97 (Sheldrick, 1997)'
_diffrn_ambient_temperature 298(2)
_diffrn_measured_fraction_theta_full 1.00
_diffrn_measured_fraction_theta_max 1.00
_diffrn_measurement_device_type 'Bruker APEX area-detector'
_diffrn_measurement_method '\f and \w'
_diffrn_radiation_monochromator graphite
_diffrn_radiation_source 'fine-focus sealed tube'
_diffrn_radiation_type MoK\a
_diffrn_radiation_wavelength 0.71073
_diffrn_reflns_av_R_equivalents 0.039
_diffrn_reflns_av_sigmaI/netI 0.035
_diffrn_reflns_limit_h_max 12
_diffrn_reflns_limit_h_min -12
_diffrn_reflns_limit_k_max 20
_diffrn_reflns_limit_k_min -20
_diffrn_reflns_limit_l_max 17
_diffrn_reflns_limit_l_min -17
_diffrn_reflns_number 11348
_diffrn_reflns_theta_full 25.0
_diffrn_reflns_theta_max 25.0
_diffrn_reflns_theta_min 2.4
_diffrn_standards_decay_% 0
_diffrn_standards_interval_count 0
_diffrn_standards_interval_time 0
_diffrn_standards_number 0
_exptl_absorpt_coefficient_mu 1.805
_exptl_absorpt_correction_T_max 0.840
_exptl_absorpt_correction_T_min 0.675
_exptl_absorpt_correction_type multi-scan
_exptl_absorpt_process_details '(SADABS; Bruker, 2002)'
_exptl_crystal_colour Yellow
_exptl_crystal_density_diffrn 1.587
_exptl_crystal_density_method 'not measured'
_exptl_crystal_description Block
_exptl_crystal_F_000 1240
_exptl_crystal_size_max 0.30
_exptl_crystal_size_mid 0.15
_exptl_crystal_size_min 0.10
_refine_diff_density_max 1.27
_refine_diff_density_min -0.41
_refine_ls_extinction_method none
_refine_ls_goodness_of_fit_ref 1.11
_refine_ls_hydrogen_treatment constr
_refine_ls_matrix_type full
_refine_ls_number_parameters 177
_refine_ls_number_reflns 2234
_refine_ls_number_restraints 48
_refine_ls_restrained_S_all 1.16
_refine_ls_R_factor_all 0.098
_refine_ls_R_factor_gt 0.066
_refine_ls_shift/su_max 0.001
_refine_ls_shift/su_mean 0.000
_refine_ls_structure_factor_coef Fsqd
_refine_ls_weighting_details 'calc w = 1/[\s^2^(Fo^2^)+(0.1121P)^2^+9.1371P] where P = (Fo^2^+2Fc^2^)/3'
_refine_ls_weighting_scheme calc
_refine_ls_wR_factor_gt 0.193
_refine_ls_wR_factor_ref 0.221
_reflns_number_gt 1449
_reflns_number_total 2234
_reflns_threshold_expression I>2\s(I)
_cod_data_source_file bt6475.cif
_cod_data_source_block I
_cod_depositor_comments
;
The following automatic conversions were performed:
'_symmetry_cell_setting' value 'Monoclinic' changed to 'monoclinic'
according to '/home/saulius/struct/CIF-dictionaries/cif_core.dic'
dictionary named 'cif_core.dic' version 2.4.1 from
2010-06-29.

'_exptl_absorpt_correction_type' value 'Multi-scan' changed
to 'multi-scan' according to
'/home/saulius/struct/CIF-dictionaries/cif_core.dic' dictionary named
'cif_core.dic' version 2.4.1 from 2010-06-29.

Automatic conversion script
Id: cif_fix_enum 1527 2010-12-29 10:47:43Z saulius 

The following automatic conversions were performed:

'_symmetry_cell_setting' value 'Monoclinic' changed to 'monoclinic'
according to /home/saulius/struct/CIF-dictionaries/cif_core.dic
dictionary named 'cif_core.dic' version 2.4.1 from
2010-06-29.

'_exptl_absorpt_correction_type' value 'Multi-scan'
changed to 'multi-scan' according to
/home/saulius/struct/CIF-dictionaries/cif_core.dic dictionary named
'cif_core.dic' version 2.4.1 from 2010-06-29.

Automatic conversion script
Id: cif_fix_values 1715 2011-07-08 13:25:40Z adriana 
;
_cod_original_cell_volume 2542.8(4)
_cod_original_sg_symbol_H-M 'C 2/c'
_cod_database_code 2203862
_cod_database_fobs_code 2203862

loop_
_symmetry_equiv_pos_as_xyz
'x, y, z'
'-x, y, -z+1/2'
'x+1/2, y+1/2, z'
'-x+1/2, y+1/2, -z+1/2'
'-x, -y, -z'
'x, -y, z-1/2'
'-x+1/2, -y+1/2, -z'
'x+1/2, -y+1/2, z-1/2'

loop_
_atom_site_label
_atom_site_fract_x
_atom_site_fract_y
_atom_site_fract_z
_atom_site_U_iso_or_equiv
_atom_site_adp_type
_atom_site_calc_flag
_atom_site_refinement_flags
_atom_site_occupancy
_atom_site_disorder_assembly
_atom_site_disorder_group
_atom_site_type_symbol
Cu1 0.59148(8) 0.04495(5) 0.18403(6) 0.0691(5) Uani d . 1 . . Cu
S1 0.5000 0.2225(2) 0.2500 0.112(2) Uani d S 1 . . S
O1 0.5777(6) 0.1736(4) 0.2079(6) 0.135(3) Uani d U 1 . . O
O2 0.4114(6) 0.2698(4) 0.1726(7) 0.141(3) Uani d U 1 . . O
O1w 0.1420(10) 0.2934(9) 0.1560(10) 0.125(5) Uani d PU 0.50 A 1 O
O2w -0.041(2) 0.2420(10) -0.028(2) 0.165(7) Uani d PU 0.50 B 1 O
O1w' 0.143(2) 0.2463(9) 0.0660(10) 0.146(7) Uani d PU 0.50 C 2 O
O2w' -0.272(2) 0.2515(9) -0.108(2) 0.148(6) Uani d PU 0.50 D 2 O
N1 0.7690(5) 0.0297(3) 0.2672(4) 0.0570(10) Uani d D 1 . . N
N2 1.4256(5) -0.0257(3) 0.5863(4) 0.061(2) Uani d D 1 . . N
C1 0.8478(6) 0.0901(4) 0.3077(5) 0.072(2) Uani d D 1 . . C
C2 0.9770(6) 0.0811(4) 0.3657(6) 0.071(2) Uani d D 1 . . C
C3 1.0321(6) 0.0086(3) 0.3877(4) 0.050(2) Uani d D 1 . . C
C4 0.9518(6) -0.0528(3) 0.3466(5) 0.061(2) Uani d D 1 . . C
C5 0.8226(6) -0.0414(3) 0.2884(5) 0.061(2) Uani d D 1 . . C
C6 1.3748(7) 0.0452(4) 0.5632(6) 0.069(2) Uani d D 1 . . C
C7 1.2503(6) 0.0580(4) 0.4990(6) 0.071(2) Uani d D 1 . . C
C8 1.1689(6) -0.0027(3) 0.4527(4) 0.051(2) Uani d D 1 . . C
C9 1.2250(7) -0.0745(4) 0.4728(6) 0.081(3) Uani d D 1 . . C
C10 1.3492(7) -0.0847(4) 0.5382(6) 0.083(3) Uani d D 1 . . C
H1 0.8131 0.1398 0.2958 0.087 Uiso calc R 1 . . H
H2 1.0282 0.1245 0.3905 0.085 Uiso calc R 1 . . H
H4 0.9850 -0.1028 0.3582 0.073 Uiso calc R 1 . . H
H5 0.7704 -0.0842 0.2628 0.074 Uiso calc R 1 . . H
H6 1.4265 0.0875 0.5919 0.083 Uiso calc R 1 . . H
H7 1.2196 0.1084 0.4862 0.085 Uiso calc R 1 . . H
H9 1.1773 -0.1173 0.4412 0.097 Uiso calc R 1 . . H
H10 1.3826 -0.1346 0.5500 0.099 Uiso calc R 1 . . H

loop_
_atom_site_aniso_label
_atom_site_aniso_U_11
_atom_site_aniso_U_22
_atom_site_aniso_U_33
_atom_site_aniso_U_12
_atom_site_aniso_U_13
_atom_site_aniso_U_23
Cu1 0.0440(6) 0.0751(7) 0.0585(6) -0.0026(4) -0.0212(4) 0.0032(4)
S1 0.0493(15) 0.0331(13) 0.188(4) 0.000 -0.0438(19) 0.000
O1 0.086(4) 0.060(4) 0.188(7) 0.010(3) -0.045(4) -0.029(4)
O2 0.066(4) 0.079(4) 0.226(8) 0.010(3) -0.017(4) 0.057(5)
O1w 0.088(9) 0.110(10) 0.170(10) -0.007(8) 0.032(9) 0.020(10)
O2w 0.20(2) 0.120(10) 0.160(10) -0.059(11) 0.050(10) 0.000(10)
O1w' 0.140(10) 0.110(10) 0.170(10) -0.003(9) 0.020(10) 0.050(10)
O2w' 0.170(10) 0.100(10) 0.160(10) 0.020(10) 0.030(10) -0.003(9)
N1 0.046(3) 0.059(3) 0.044(3) 0.002(2) -0.013(2) -0.006(2)
N2 0.049(3) 0.064(3) 0.049(3) 0.010(3) -0.011(3) -0.004(3)
C1 0.056(4) 0.051(4) 0.078(5) 0.015(3) -0.018(3) -0.010(4)
C2 0.049(4) 0.051(4) 0.081(5) 0.004(3) -0.020(3) -0.014(4)
C3 0.048(3) 0.049(3) 0.037(3) 0.009(3) -0.005(3) -0.007(3)
C4 0.053(4) 0.045(4) 0.064(4) 0.006(3) -0.008(3) -0.004(3)
C5 0.053(4) 0.052(4) 0.057(4) 0.001(3) -0.010(3) -0.002(3)
C6 0.050(4) 0.058(4) 0.071(5) -0.003(3) -0.017(3) -0.003(3)
C7 0.057(4) 0.054(4) 0.070(5) 0.005(3) -0.020(3) -0.002(3)
C8 0.043(3) 0.053(4) 0.039(3) 0.011(3) -0.009(3) -0.005(3)
C9 0.061(4) 0.053(4) 0.086(5) 0.009(3) -0.030(4) -0.020(4)
C10 0.069(5) 0.055(4) 0.083(5) 0.023(4) -0.030(4) -0.015(4)

loop_
_atom_type_symbol
_atom_type_description
_atom_type_scat_dispersion_real
_atom_type_scat_dispersion_imag
_atom_type_scat_source
C C 0.0033 0.0016 'International Tables Vol C Tables 4.2.6.8 and 6.1.1.4'
H H 0.0000 0.0000 'International Tables Vol C Tables 4.2.6.8 and 6.1.1.4'
N N 0.0061 0.0033 'International Tables Vol C Tables 4.2.6.8 and 6.1.1.4'
O O 0.0106 0.0060 'International Tables Vol C Tables 4.2.6.8 and 6.1.1.4'
S S 0.1246 0.1234 'International Tables Vol C Tables 4.2.6.8 and 6.1.1.4'
Cu Cu 0.3201 1.2651 'International Tables Vol C Tables 4.2.6.8 and 6.1.1.4'

loop_
_geom_angle_atom_site_label_1
_geom_angle_atom_site_label_2
_geom_angle_atom_site_label_3
_geom_angle_site_symmetry_1
_geom_angle_site_symmetry_3
_geom_angle
_geom_angle_publ_flag
N1 Cu1 N2 . 6_455 160.0(2) yes
N1 Cu1 O1 . . 98.3(2) yes
N2 Cu1 O1 6_455 . 101.0(2) yes
O2 S1 O2 2_655 . 111.3(7) no
O2 S1 O1 2_655 2_655 109.2(5) no
O2 S1 O1 . 2_655 108.9(4) no
O2 S1 O1 2_655 . 108.9(4) no
O2 S1 O1 . . 109.2(5) no
O1 S1 O1 2_655 . 109.2(7) no
S1 O1 Cu1 . . 135.2(5) no
C1 N1 C5 . . 116.6(5) no
C1 N1 Cu1 . . 121.2(4) no
C5 N1 Cu1 . . 122.2(4) no
C6 N2 C10 . . 116.0(6) no
C6 N2 Cu1 . 6_656 123.4(4) no
C10 N2 Cu1 . 6_656 120.6(4) no
N1 C1 C2 . . 122.6(6) no
C1 C2 C3 . . 120.9(6) no
C4 C3 C2 . . 116.4(5) no
C4 C3 C8 . . 121.7(5) no
C2 C3 C8 . . 122.0(5) no
C3 C4 C5 . . 120.9(6) no
N1 C5 C4 . . 122.5(6) no
N2 C6 C7 . . 122.9(6) no
C6 C7 C8 . . 121.4(6) no
C9 C8 C7 . . 114.9(5) no
C9 C8 C3 . . 122.2(5) no
C7 C8 C3 . . 122.9(5) no
C10 C9 C8 . . 121.7(6) no
N2 C10 C9 . . 122.9(6) no
N1 C1 H1 . . 118.7 no
C2 C1 H1 . . 118.7 no
C1 C2 H2 . . 119.5 no
C3 C2 H2 . . 119.5 no
C3 C4 H4 . . 119.5 no
C5 C4 H4 . . 119.5 no
N1 C5 H5 . . 118.7 no
C4 C5 H5 . . 118.7 no
N2 C6 H6 . . 118.6 no
C7 C6 H6 . . 118.6 no
C6 C7 H7 . . 119.3 no
C8 C7 H7 . . 119.3 no
C10 C9 H9 . . 119.1 no
C8 C9 H9 . . 119.1 no
N2 C10 H10 . . 118.5 no
C9 C10 H10 . . 118.5 no

loop_
_geom_bond_atom_site_label_1
_geom_bond_atom_site_label_2
_geom_bond_site_symmetry_2
_geom_bond_distance
_geom_bond_publ_flag
Cu1 N1 . 1.905(5) yes
Cu1 N2 6_455 1.897(5) yes
Cu1 O1 . 2.266(6) yes
S1 O1 . 1.463(8) no
S1 O1 2_655 1.463(8) no
S1 O2 . 1.452(7) no
S1 O2 2_655 1.452(7) no
N1 C1 . 1.350(7) no
N1 C5 . 1.351(6) no
N2 C6 . 1.339(7) no
N2 C10 . 1.349(7) no
C1 C2 . 1.373(7) no
C2 C3 . 1.381(7) no
C3 C4 . 1.373(7) no
C3 C8 . 1.471(8) no
C4 C5 . 1.378(7) no
C6 C7 . 1.369(7) no
C7 C8 . 1.388(7) no
C8 C9 . 1.370(7) no
C9 C10 . 1.365(7) no
C1 H1 . 0.93 no
C2 H2 . 0.93 no
C4 H4 . 0.93 no
C5 H5 . 0.93 no
C6 H6 . 0.93 no
C7 H7 . 0.93 no
C9 H9 . 0.93 no
C10 H10 . 0.93 no

loop_
_geom_torsion_atom_site_label_1
_geom_torsion_atom_site_label_2
_geom_torsion_atom_site_label_3
_geom_torsion_atom_site_label_4
_geom_torsion_site_symmetry_1
_geom_torsion
_geom_torsion_publ_flag
O2 S1 O1 Cu1 2_655 124.9(6) no
O2 S1 O1 Cu1 . -113.3(6) no
O1 S1 O1 Cu1 2_655 5.6(3) no
N2 Cu1 O1 S1 6_455 68.1(6) no
N1 Cu1 O1 S1 . -116.9(6) no
N2 Cu1 N1 C1 6_455 157.2(7) no
O1 Cu1 N1 C1 . -8.3(7) no
N2 Cu1 N1 C5 6_455 -23.0(10) no
O1 Cu1 N1 C5 . 171.9(6) no
C5 N1 C1 C2 . 2.0(10) no
Cu1 N1 C1 C2 . -178.2(7) no
N1 C1 C2 C3 . -2.0(10) no
C1 C2 C3 C4 . 2.0(10) no
C1 C2 C3 C8 . -177.6(7) no
C2 C3 C4 C5 . -1.0(10) no
C8 C3 C4 C5 . 177.9(7) no
C1 N1 C5 C4 . -1.0(10) no
Cu1 N1 C5 C4 . 178.4(6) no
C3 C4 C5 N1 . 1.0(10) no
C10 N2 C6 C7 . 4.0(10) no
Cu1 N2 C6 C7 6_656 -174.0(6) no
N2 C6 C7 C8 . -1.0(10) no
C6 C7 C8 C9 . -3.0(10) no
C6 C7 C8 C3 . 176.5(7) no
C4 C3 C8 C9 . 3.0(10) no
C2 C3 C8 C9 . -178.4(8) no
C4 C3 C8 C7 . -176.8(7) no
C2 C3 C8 C7 . 2.0(10) no
C7 C8 C9 C10 . 4.0(10) no
C3 C8 C9 C10 . -175.8(8) no
C6 N2 C10 C9 . -3.0(10) no
Cu1 N2 C10 C9 6_656 174.8(7) no
C8 C9 C10 N2 . -1.0(10) no
